data_7227161
loop_
_publ_author_name
'Tieger, Eszter'
'Kiss, Violetta'
'Pokol, Gy\"orgy'
'Finta, Zolt\'an'
'Rohl\'i\<cek, Jan'
'Sko\<repov\'a, Eli\<ska'
'Du\<sek, Michal'

_publ_section_title
;
 Rationalization of the formation and stability of bosutinib solvated
 forms
;
_journal_issue 48
_journal_name_full CrystEngComm
_journal_page_first 9260
_journal_paper_doi 10.1039/C6CE01834C
_journal_volume 18
_journal_year 2016
_chemical_formula_moiety 'C28 H41 Cl2 N5 O7 S1'
_chemical_formula_sum 'C28 H41 Cl2 N5 O7 S'
_chemical_formula_weight 662.63
_space_group_IT_number 2
_symmetry_cell_setting triclinic
_symmetry_space_group_name_Hall '-P 1'
_symmetry_space_group_name_H-M 'P -1'
_atom_sites_solution_hydrogens difmap
_atom_sites_solution_primary other
_audit_update_record
;
2016-08-08 deposited with the CCDC.
2016-11-03 downloaded from the CCDC.
;
_cell_angle_alpha 72.0962(17)
_cell_angle_beta 81.9476(17)
_cell_angle_gamma 81.2892(17)
_cell_formula_units_Z 4
_cell_length_a 10.6335(2)
_cell_length_b 14.8355(3)
_cell_length_c 22.0830(4)
_cell_measurement_reflns_used 22653
_cell_measurement_temperature 120
_cell_measurement_theta_max 67
_cell_measurement_theta_min 4
_cell_volume 3260.49(11)
_computing_cell_refinement 'CrysAlisPro, (Agilent, 2011)'
_computing_data_collection 'Gemini, (Oxford Diffraction, 2006)'
_computing_data_reduction 'CrysAlisPro, (Agilent, 2011)'
_computing_molecular_graphics 'CAMERON (Watkin et al., 1996)'
_computing_publication_material 'CRYSTALS (Betteridge et al., 2003)'
_computing_structure_refinement 'CRYSTALS (Betteridge et al., 2003)'
_computing_structure_solution 'Superflip (Palatinus & Chapuis, 2007)'
_diffrn_ambient_pressure 100
_diffrn_ambient_temperature 120
_diffrn_measured_fraction_theta_full 0.985
_diffrn_measured_fraction_theta_max 0.985
_diffrn_measurement_device Area
_diffrn_measurement_device_type 'Oxford Diffraction Gemini'
_diffrn_measurement_method \w
_diffrn_radiation_monochromator graphite
_diffrn_radiation_type 'Cu K\a'
_diffrn_radiation_wavelength 1.54180
_diffrn_reflns_av_R_equivalents 0.086
_diffrn_reflns_limit_h_max 11
_diffrn_reflns_limit_h_min -12
_diffrn_reflns_limit_k_max 17
_diffrn_reflns_limit_k_min -17
_diffrn_reflns_limit_l_max 26
_diffrn_reflns_limit_l_min -26
_diffrn_reflns_number 52090
_diffrn_reflns_theta_full 67.184
_diffrn_reflns_theta_max 67.184
_diffrn_reflns_theta_min 3.151
_diffrn_standards_number 0
_exptl_absorpt_coefficient_mu 2.820
_exptl_absorpt_correction_T_max 0.59
_exptl_absorpt_correction_T_min 0.34
_exptl_absorpt_correction_type gaussian
_exptl_absorpt_process_details
; 
 Gaussian Integration (Busing and Levy, 1957) 
;
_exptl_crystal_colour colourless
_exptl_crystal_density_diffrn 1.350
_exptl_crystal_density_method 'not measured'
_exptl_crystal_description block
_exptl_crystal_F_000 1400
_exptl_crystal_size_max 0.564
_exptl_crystal_size_mid 0.308
_exptl_crystal_size_min 0.189
_refine_diff_density_max 1.06
_refine_diff_density_min -0.86
_refine_ls_extinction_method None
_refine_ls_goodness_of_fit_ref 0.9303
_refine_ls_hydrogen_treatment constr
_refine_ls_matrix_type full
_refine_ls_number_parameters 775
_refine_ls_number_reflns 11507
_refine_ls_number_restraints 0
_refine_ls_R_factor_all 0.0606
_refine_ls_R_factor_gt 0.0561
_refine_ls_shift/su_max 0.0010887
_refine_ls_shift/su_mean 0.0000507
_refine_ls_structure_factor_coef Fsqd
_refine_ls_weighting_details
;
 Method= Modified Sheldrick 
 w=1/[\s^2^(F^2^) + ( 0.10P)^2^ + 3.05P] 
 ,where P=(max(Fo^2^,0) + 2Fc^2^)/3 
;
_refine_ls_weighting_scheme calc
_refine_ls_wR_factor_all 0.1520
_refine_ls_wR_factor_gt 0.1452
_refine_ls_wR_factor_ref 0.1520
_reflns_limit_h_max 12
_reflns_limit_h_min -12
_reflns_limit_k_max 17
_reflns_limit_k_min -16
_reflns_limit_l_max 26
_reflns_limit_l_min 0
_reflns_number_gt 10188
_reflns_number_total 11507
_reflns_threshold_expression I>2.0\s(I)
_oxford_diffrn_Wilson_B_factor 2.13
_oxford_diffrn_Wilson_scale 0.02
_oxford_refine_ls_r_factor_ref 0.0606
_oxford_refine_ls_scale 1.684(10)
_oxford_reflns_number_all 11507
_oxford_reflns_threshold_expression_ref I>-3.0\s(I)
_cod_data_source_file c6ce01834c2.cif
_cod_data_source_block 1
_cod_depositor_comments
;
The following automatic conversions were performed:

'_atom_sites_solution_primary' value 'Other' changed to 'other'
according to
/usr/data/users/saulius/crontab/automatic-downloads/rss-feeds/RSC/lib/dictionaries/cif_core.dic
dictionary named 'cif_core.dic' version 2.4.2 from 2011-04-26.

Automatic conversion script
Id: cif_fix_values 4268 2015-11-12 08:31:59Z antanas 

 Adding full bibliography for 7227156--7227166.cif.
;
_cod_original_cell_volume 3260.49(6)
_cod_original_sg_symbol_H-M 'P -1 '
_cod_original_formula_sum 'C28 H41 Cl2 N5 O7 S1'
_cod_database_code 7227161

loop_
_symmetry_equiv_pos_as_xyz
x,y,z
-x,-y,-z

loop_
_atom_site_label
_atom_site_type_symbol
_atom_site_fract_x
_atom_site_fract_y
_atom_site_fract_z
_atom_site_U_iso_or_equiv
_atom_site_occupancy
_atom_site_adp_type
_atom_site_refinement_flags_posn
Cl1 Cl 0.06779(5) 0.90608(4) 0.06922(3) 0.0254 1.0000 Uani .
Cl2 Cl 0.80255(5) 0.95879(3) 0.42025(3) 0.0230 1.0000 Uani .
Cl3 Cl 0.18914(5) 0.53968(3) 0.07195(2) 0.0206 1.0000 Uani .
Cl4 Cl 0.93168(5) 0.59125(4) 0.42954(3) 0.0281 1.0000 Uani .
S5 S 0.55173(6) 0.51633(4) 0.20578(3) 0.0297 1.0000 Uani .
S6 S 0.40954(7) 0.94675(6) 0.30465(3) 0.0422 1.0000 Uani .
O7 O 0.16305(16) 1.27847(10) -0.17997(7) 0.0193 1.0000 Uani .
O8 O 0.83805(16) 0.22023(10) 0.67524(7) 0.0194 1.0000 Uani .
C9 C 0.2960(2) 1.17266(14) 0.00020(10) 0.0146 1.0000 Uani .
O10 O 0.17294(15) 1.39558(10) -0.11691(7) 0.0191 1.0000 Uani .
N11 N 0.33628(18) 1.14657(12) 0.06050(8) 0.0175 1.0000 Uani .
O12 O 0.59099(15) 0.89197(10) 0.51005(7) 0.0209 1.0000 Uani .
O13 O 0.29446(17) 0.47317(11) 0.34060(7) 0.0238 1.0000 Uani .
O14 O 0.39888(15) 0.60706(10) -0.01818(8) 0.0207 1.0000 Uani .
O15 O 0.27487(16) 0.96803(11) -0.16181(7) 0.0231 1.0000 Uani .
O16 O 1.21701(18) 0.30567(13) 0.12576(9) 0.0327 1.0000 Uani .
N17 N 0.29699(18) 0.94208(12) -0.03169(8) 0.0154 1.0000 Uani .
O18 O 0.85117(15) 0.10544(10) 0.60805(7) 0.0187 1.0000 Uani .
O19 O 0.59108(18) 0.24185(13) 0.28584(8) 0.0355 1.0000 Uani .
N20 N 0.69643(18) 0.55594(12) 0.52719(8) 0.0159 1.0000 Uani .
O21 O 0.79633(16) 1.21295(12) 0.36229(8) 0.0267 1.0000 Uani .
N22 N 0.93133(18) -0.23391(12) 0.63792(8) 0.0153 1.0000 Uani .
C23 C 0.2147(2) 1.30347(14) -0.08676(10) 0.0161 1.0000 Uani .
N24 N 0.04986(17) 1.72972(12) -0.13546(8) 0.0140 1.0000 Uani .
N25 N 0.92036(19) -0.43395(12) 0.70479(9) 0.0213 1.0000 Uani .
C26 C 0.2087(2) 1.23779(14) -0.12172(10) 0.0148 1.0000 Uani .
C27 C 0.1453(2) 0.72593(15) 0.06691(10) 0.0173 1.0000 Uani .
C28 C 0.3640(2) 1.05495(15) 0.08714(10) 0.0174 1.0000 Uani .
C29 C 0.1690(2) 1.46421(14) -0.08273(10) 0.0179 1.0000 Uani .
C30 C 0.7567(2) 0.35535(14) 0.59050(10) 0.0147 1.0000 Uani .
C31 C 0.3905(2) 0.88590(16) 0.09508(10) 0.0199 1.0000 Uani .
N32 N 0.68181(18) 0.35120(13) 0.43153(8) 0.0178 1.0000 Uani .
C33 C 0.6879(2) 0.49014(14) 0.49659(10) 0.0140 1.0000 Uani .
C34 C 0.1072(2) 1.63848(14) -0.09533(10) 0.0166 1.0000 Uani .
C35 C 0.31242(19) 1.00724(14) -0.00189(10) 0.0136 1.0000 Uani .
C36 C 0.28641(19) 1.10735(14) -0.03334(10) 0.0131 1.0000 Uani .
C37 C 0.0204(2) 1.79962(15) -0.09892(10) 0.0194 1.0000 Uani .
C38 C 0.3541(2) 0.98239(15) 0.05937(10) 0.0156 1.0000 Uani .
C39 C 0.1178(2) 1.55894(14) -0.12638(10) 0.0158 1.0000 Uani .
C40 C 0.3283(2) 0.68048(14) -0.00030(10) 0.0152 1.0000 Uani .
N41 N 0.04476(19) 1.93320(12) -0.19659(9) 0.0196 1.0000 Uani .
C42 C 0.2224(2) 0.65720(14) 0.04482(10) 0.0151 1.0000 Uani .
C43 C 0.7614(2) 0.22796(14) 0.51940(10) 0.0166 1.0000 Uani .
C44 C -0.0419(2) 1.89291(15) -0.14012(11) 0.0226 1.0000 Uani .
N45 N 0.5771(2) 0.68548(14) 0.36803(10) 0.0322 1.0000 Uani .
C46 C 0.8495(2) 0.77175(15) 0.42860(10) 0.0177 1.0000 Uani .
C47 C 0.8248(2) 0.67730(15) 0.45328(10) 0.0168 1.0000 Uani .
C48 C 0.6397(2) 0.72363(15) 0.51718(10) 0.0155 1.0000 Uani .
C49 C 0.7178(2) 0.32513(15) 0.49272(10) 0.0149 1.0000 Uani .
N50 N 0.4212(2) 0.80984(14) 0.12572(10) 0.0300 1.0000 Uani .
C51 C 0.6101(2) 0.61033(16) 0.39896(10) 0.0203 1.0000 Uani .
C52 C 0.8457(2) 0.03495(14) 0.57644(10) 0.0184 1.0000 Uani .
C53 C 0.8889(2) -0.06023(14) 0.62236(10) 0.0169 1.0000 Uani .
C54 C 0.8026(2) 0.19585(14) 0.57921(10) 0.0158 1.0000 Uani .
C55 C 0.2749(2) 0.84580(14) -0.00205(10) 0.0140 1.0000 Uani .
C56 C 0.4875(2) 0.86900(17) 0.55922(12) 0.0287 1.0000 Uani .
C57 C 0.9558(2) -0.30712(15) 0.60417(10) 0.0203 1.0000 Uani .
C58 C 1.0106(2) -0.40076(15) 0.64854(11) 0.0239 1.0000 Uani .
C59 C 0.1379(2) 1.76881(14) -0.19191(10) 0.0177 1.0000 Uani .
O60 O 0.52532(18) 0.43797(12) 0.26756(8) 0.0334 1.0000 Uani .
C61 C 0.9770(3) -0.52287(16) 0.74763(12) 0.0303 1.0000 Uani .
C62 C 0.6497(2) 0.51432(15) 0.43485(10) 0.0153 1.0000 Uani .
C63 C 0.71812(19) 0.39043(14) 0.52757(10) 0.0134 1.0000 Uani .
C64 C 0.8841(2) -0.14172(14) 0.59475(10) 0.0173 1.0000 Uani .
C65 C 0.2588(2) 1.27115(15) -0.02760(10) 0.0169 1.0000 Uani .
C66 C 0.1685(3) 1.21780(16) -0.21979(11) 0.0269 1.0000 Uani .
C67 C 0.7194(2) 0.65217(14) 0.49751(10) 0.0142 1.0000 Uani .
C68 C 0.2439(2) 1.14265(14) -0.09564(10) 0.0147 1.0000 Uani .
C69 C 0.8215(3) 0.27976(16) 0.71611(11) 0.0276 1.0000 Uani .
C70 C 0.8379(2) -0.26588(15) 0.69367(10) 0.0185 1.0000 Uani .
C71 C 0.8901(2) -0.36004(15) 0.73795(10) 0.0217 1.0000 Uani .
C72 C 0.6482(2) 0.44240(15) 0.40538(10) 0.0173 1.0000 Uani .
C73 C 0.4454(3) 0.8734(2) 0.25520(15) 0.0476 1.0000 Uani .
C74 C -0.0176(3) 2.02215(16) -0.23679(12) 0.0296 1.0000 Uani .
C75 C 0.5081(2) 0.62928(17) -0.06413(12) 0.0274 1.0000 Uani .
C76 C 0.3530(2) 0.77494(14) -0.02321(10) 0.0155 1.0000 Uani .
C77 C 0.6639(2) 0.81813(14) 0.49363(10) 0.0152 1.0000 Uani .
C78 C 0.1706(2) 0.82035(15) 0.04323(10) 0.0160 1.0000 Uani .
C79 C 0.7975(2) 0.26074(14) 0.61590(10) 0.0147 1.0000 Uani .
C80 C 0.4000(3) 0.5612(2) 0.17632(14) 0.0413 1.0000 Uani .
C81 C 0.7700(2) 0.84118(14) 0.44904(10) 0.0159 1.0000 Uani .
C82 C 0.0785(2) 1.86344(15) -0.23286(10) 0.0210 1.0000 Uani .
C85 C 0.5716(3) 0.9486(3) 0.31948(16) 0.0533 1.0000 Uani .
C86 C 0.5742(3) 0.61654(18) 0.22994(12) 0.0326 1.0000 Uani .
O87 O 0.3621(2) 1.04320(15) 0.26201(12) 0.0545 1.0000 Uani .
H271 H 0.0816 0.7102 0.0972 0.0218 1.0000 Uiso R
H281 H 0.3918 1.0368 0.1286 0.0218 1.0000 Uiso R
H291 H 0.2560 1.4653 -0.0741 0.0215 1.0000 Uiso R
H292 H 0.1175 1.4468 -0.0419 0.0218 1.0000 Uiso R
H301 H 0.7535 0.3974 0.6154 0.0186 1.0000 Uiso R
H342 H 0.1916 1.6455 -0.0865 0.0211 1.0000 Uiso R
H341 H 0.0552 1.6223 -0.0544 0.0210 1.0000 Uiso R
H371 H 0.0999 1.8098 -0.0868 0.0244 1.0000 Uiso R
H372 H -0.0339 1.7748 -0.0600 0.0245 1.0000 Uiso R
H391 H 0.1728 1.5723 -0.1657 0.0203 1.0000 Uiso R
H392 H 0.0332 1.5550 -0.1356 0.0206 1.0000 Uiso R
H431 H 0.7646 0.1865 0.4955 0.0212 1.0000 Uiso R
H441 H -0.0587 1.9378 -0.1155 0.0276 1.0000 Uiso R
H442 H -0.1203 1.8822 -0.1535 0.0285 1.0000 Uiso R
H461 H 0.9155 0.7874 0.3989 0.0226 1.0000 Uiso R
H481 H 0.5672 0.7091 0.5472 0.0197 1.0000 Uiso R
H521 H 0.9004 0.0477 0.5356 0.0222 1.0000 Uiso R
H522 H 0.7570 0.0378 0.5678 0.0218 1.0000 Uiso R
H532 H 0.9752 -0.0618 0.6308 0.0214 1.0000 Uiso R
H531 H 0.8358 -0.0682 0.6621 0.0214 1.0000 Uiso R
H561 H 0.4446 0.9281 0.5668 0.0443 1.0000 Uiso R
H563 H 0.5232 0.8282 0.5976 0.0443 1.0000 Uiso R
H562 H 0.4289 0.8379 0.5451 0.0441 1.0000 Uiso R
H571 H 1.0154 -0.2875 0.5662 0.0252 1.0000 Uiso R
H572 H 0.8757 -0.3147 0.5907 0.0252 1.0000 Uiso R
H581 H 1.0900 -0.3937 0.6612 0.0302 1.0000 Uiso R
H582 H 1.0248 -0.4477 0.6250 0.0294 1.0000 Uiso R
H592 H 0.2141 1.7775 -0.1768 0.0222 1.0000 Uiso R
H591 H 0.1565 1.7257 -0.2177 0.0220 1.0000 Uiso R
H611 H 0.9186 -0.5446 0.7853 0.0470 1.0000 Uiso R
H613 H 1.0552 -0.5138 0.7612 0.0468 1.0000 Uiso R
H612 H 0.9945 -0.5701 0.7244 0.0463 1.0000 Uiso R
H642 H 0.9357 -0.1313 0.5537 0.0222 1.0000 Uiso R
H641 H 0.7977 -0.1434 0.5868 0.0216 1.0000 Uiso R
H651 H 0.2626 1.3132 -0.0051 0.0215 1.0000 Uiso R
H662 H 0.1389 1.2557 -0.2602 0.0417 1.0000 Uiso R
H663 H 0.2539 1.1892 -0.2268 0.0420 1.0000 Uiso R
H661 H 0.1168 1.1677 -0.2005 0.0424 1.0000 Uiso R
H681 H 0.2405 1.1004 -0.1194 0.0171 1.0000 Uiso R
H691 H 0.8487 0.2419 0.7570 0.0426 1.0000 Uiso R
H693 H 0.8723 0.3317 0.6985 0.0433 1.0000 Uiso R
H692 H 0.7344 0.3058 0.7210 0.0430 1.0000 Uiso R
H702 H 0.8213 -0.2195 0.7176 0.0232 1.0000 Uiso R
H701 H 0.7602 -0.2718 0.6783 0.0232 1.0000 Uiso R
H711 H 0.9663 -0.3535 0.7541 0.0272 1.0000 Uiso R
H712 H 0.8297 -0.3805 0.7741 0.0272 1.0000 Uiso R
H721 H 0.6230 0.4603 0.3633 0.0217 1.0000 Uiso R
H743 H 0.0418 2.0469 -0.2740 0.0466 1.0000 Uiso R
H742 H -0.0392 2.0673 -0.2119 0.0469 1.0000 Uiso R
H741 H -0.0931 2.0112 -0.2518 0.0473 1.0000 Uiso R
H752 H 0.5495 0.5700 -0.0717 0.0421 1.0000 Uiso R
H751 H 0.5658 0.6572 -0.0469 0.0420 1.0000 Uiso R
H753 H 0.4807 0.6728 -0.1033 0.0422 1.0000 Uiso R
H761 H 0.4244 0.7899 -0.0536 0.0203 1.0000 Uiso R
H822 H 0.1402 1.8875 -0.2679 0.0261 1.0000 Uiso R
H821 H 0.0040 1.8553 -0.2501 0.0264 1.0000 Uiso R
H171 H 0.2901 0.9631 -0.0721 0.0190 1.0000 Uiso R
H201 H 0.7045 0.5345 0.5673 0.0192 1.0000 Uiso R
H861 H 0.5088 0.6238 0.2642 0.0497 1.0000 Uiso R
H191 H 0.5567 0.2996 0.2862 0.0553 1.0000 Uiso R
H862 H 0.6585 0.6037 0.2457 0.0500 1.0000 Uiso R
H161 H 1.2593 0.2555 0.1192 0.0523 1.0000 Uiso R
H212 H 0.7561 1.2541 0.3801 0.0422 1.0000 Uiso R
H802 H 0.3765 0.5133 0.1595 0.0662 1.0000 Uiso R
H733 H 0.5132 0.8953 0.2223 0.0740 1.0000 Uiso R
H132 H 0.3589 0.4418 0.3281 0.0385 1.0000 Uiso R
H863 H 0.5659 0.6724 0.1938 0.0503 1.0000 Uiso R
H151 H 0.3354 0.9257 -0.1680 0.0373 1.0000 Uiso R
H152 H 0.1991 0.9674 -0.1664 0.0380 1.0000 Uiso R
H211 H 0.8748 1.2116 0.3553 0.0425 1.0000 Uiso R
H801 H 0.3377 0.5771 0.2087 0.0662 1.0000 Uiso R
H131 H 0.2263 0.4669 0.3303 0.0388 1.0000 Uiso R
H853 H 0.6050 0.8854 0.3426 0.0822 1.0000 Uiso R
H803 H 0.4149 0.6169 0.1413 0.0666 1.0000 Uiso R
H192 H 0.6565 0.2237 0.3061 0.0556 1.0000 Uiso R
H852 H 0.5655 0.9934 0.3450 0.0819 1.0000 Uiso R
H732 H 0.3676 0.8756 0.2366 0.0742 1.0000 Uiso R
H162 H 1.1424 0.2958 0.1401 0.0524 1.0000 Uiso R
H731 H 0.4725 0.8107 0.2809 0.0740 1.0000 Uiso R
H851 H 0.6192 0.9700 0.2794 0.0821 1.0000 Uiso R
O1 O 0.53862(18) 1.16363(13) 0.19412(9) 0.0363 1.0000 Uani .
H11 H 0.5191 1.2016 0.2206 0.0633 1.0000 Uiso R
H12 H 0.4866 1.1196 0.2148 0.0638 1.0000 Uiso R

loop_
_atom_site_aniso_label
_atom_site_aniso_U_11
_atom_site_aniso_U_22
_atom_site_aniso_U_33
_atom_site_aniso_U_23
_atom_site_aniso_U_13
_atom_site_aniso_U_12
Cl1 0.0227(3) 0.0185(3) 0.0383(3) -0.0157(2) 0.0048(2) -0.0037(2)
Cl2 0.0270(3) 0.0106(2) 0.0293(3) -0.0019(2) 0.0004(2) -0.0072(2)
Cl3 0.0282(3) 0.0098(2) 0.0231(3) -0.00024(19) -0.0045(2) -0.0082(2)
Cl4 0.0227(3) 0.0198(3) 0.0462(4) -0.0198(2) 0.0049(2) -0.0024(2)
S5 0.0332(3) 0.0322(3) 0.0237(3) -0.0100(2) -0.0037(2) 0.0011(3)
S6 0.0374(4) 0.0506(4) 0.0366(4) -0.0117(3) 0.0050(3) -0.0089(3)
O7 0.0333(9) 0.0103(7) 0.0160(7) -0.0031(6) -0.0105(6) -0.0013(6)
O8 0.0334(9) 0.0107(7) 0.0151(7) -0.0036(6) -0.0104(6) 0.0013(6)
C9 0.0176(10) 0.0119(10) 0.0160(10) -0.0048(8) -0.0021(8) -0.0050(8)
O10 0.0331(9) 0.0062(7) 0.0192(7) -0.0037(6) -0.0088(6) -0.0001(6)
N11 0.0252(10) 0.0115(8) 0.0177(9) -0.0042(7) -0.0072(7) -0.0034(7)
O12 0.0244(8) 0.0090(7) 0.0266(8) -0.0045(6) 0.0041(6) -0.0016(6)
O13 0.0334(9) 0.0218(8) 0.0207(8) -0.0113(6) -0.0045(7) -0.0047(7)
O14 0.0233(8) 0.0091(7) 0.0290(8) -0.0060(6) 0.0012(6) -0.0021(6)
O15 0.0331(9) 0.0175(8) 0.0226(8) -0.0098(6) -0.0048(7) -0.0049(7)
O16 0.0313(10) 0.0296(9) 0.0439(11) -0.0204(8) 0.0033(8) -0.0103(7)
N17 0.0250(10) 0.0078(8) 0.0136(8) -0.0020(6) -0.0038(7) -0.0035(7)
O18 0.0313(9) 0.0063(7) 0.0198(7) -0.0039(6) -0.0089(6) 0.0002(6)
O19 0.0418(11) 0.0334(10) 0.0347(10) -0.0135(8) -0.0071(8) -0.0047(8)
N20 0.0263(10) 0.0074(8) 0.0148(8) -0.0026(7) -0.0057(7) -0.0019(7)
O21 0.0282(9) 0.0281(9) 0.0315(9) -0.0196(7) -0.0048(7) -0.0021(7)
N22 0.0252(10) 0.0073(8) 0.0139(8) -0.0032(7) -0.0026(7) -0.0022(7)
C23 0.0217(11) 0.0090(9) 0.0179(10) -0.0030(8) -0.0031(8) -0.0036(8)
N24 0.0229(9) 0.0075(8) 0.0122(8) -0.0032(6) -0.0016(7) -0.0027(7)
N25 0.0364(11) 0.0087(8) 0.0207(9) -0.0027(7) -0.0104(8) -0.0049(8)
C26 0.0198(11) 0.0115(10) 0.0135(10) -0.0022(8) -0.0037(8) -0.0038(8)
C27 0.0200(11) 0.0175(11) 0.0151(10) -0.0036(8) -0.0024(8) -0.0064(8)
C28 0.0226(11) 0.0141(10) 0.0166(10) -0.0034(8) -0.0065(8) -0.0035(8)
C29 0.0288(12) 0.0097(10) 0.0172(10) -0.0054(8) -0.0060(9) -0.0017(8)
C30 0.0199(11) 0.0103(10) 0.0155(10) -0.0054(8) -0.0029(8) -0.0026(8)
C31 0.0259(12) 0.0164(11) 0.0201(11) -0.0065(9) -0.0076(9) -0.0030(9)
N32 0.0264(10) 0.0126(9) 0.0168(9) -0.0047(7) -0.0073(7) -0.0037(7)
C33 0.0153(10) 0.0110(10) 0.0163(10) -0.0046(8) -0.0010(8) -0.0030(8)
C34 0.0265(12) 0.0092(10) 0.0144(10) -0.0029(8) -0.0055(8) -0.0014(8)
C35 0.0142(10) 0.0104(10) 0.0171(10) -0.0047(8) -0.0010(8) -0.0036(7)
C36 0.0139(10) 0.0098(10) 0.0158(10) -0.0035(8) -0.0009(8) -0.0033(7)
C37 0.0309(12) 0.0121(10) 0.0168(10) -0.0072(8) -0.0002(9) -0.0030(9)
C38 0.0179(10) 0.0116(10) 0.0171(10) -0.0024(8) -0.0035(8) -0.0032(8)
C39 0.0236(11) 0.0086(10) 0.0157(10) -0.0030(8) -0.0044(8) -0.0022(8)
C40 0.0195(11) 0.0098(9) 0.0177(10) -0.0040(8) -0.0066(8) -0.0013(8)
N41 0.0324(11) 0.0077(8) 0.0194(9) -0.0022(7) -0.0085(8) -0.0026(7)
C42 0.0207(11) 0.0093(9) 0.0160(10) -0.0006(8) -0.0063(8) -0.0062(8)
C43 0.0251(11) 0.0098(10) 0.0173(10) -0.0061(8) -0.0042(8) -0.0032(8)
C44 0.0304(13) 0.0124(10) 0.0273(12) -0.0097(9) -0.0036(9) -0.0002(9)
N45 0.0517(14) 0.0151(10) 0.0308(11) -0.0024(9) -0.0219(10) 0.0004(9)
C46 0.0182(11) 0.0175(11) 0.0183(10) -0.0056(8) -0.0013(8) -0.0045(8)
C47 0.0183(11) 0.0133(10) 0.0217(10) -0.0092(8) -0.0043(8) 0.0001(8)
C48 0.0198(11) 0.0125(10) 0.0147(10) -0.0032(8) -0.0032(8) -0.0035(8)
C49 0.0174(10) 0.0123(10) 0.0166(10) -0.0050(8) -0.0033(8) -0.0036(8)
N50 0.0455(13) 0.0150(10) 0.0296(11) -0.0008(8) -0.0193(10) -0.0009(9)
C51 0.0285(12) 0.0157(11) 0.0196(11) -0.0064(9) -0.0098(9) -0.0024(9)
C52 0.0291(12) 0.0099(10) 0.0181(10) -0.0054(8) -0.0059(9) -0.0019(8)
C53 0.0243(11) 0.0084(10) 0.0189(10) -0.0038(8) -0.0066(8) -0.0010(8)
C54 0.0204(11) 0.0085(9) 0.0183(10) -0.0023(8) -0.0038(8) -0.0021(8)
C55 0.0197(11) 0.0084(9) 0.0156(10) -0.0028(8) -0.0059(8) -0.0042(8)
C56 0.0288(13) 0.0170(11) 0.0366(14) -0.0092(10) 0.0109(10) -0.0018(9)
C57 0.0340(13) 0.0117(10) 0.0176(10) -0.0075(8) -0.0023(9) -0.0031(9)
C58 0.0344(13) 0.0123(10) 0.0272(12) -0.0093(9) -0.0042(10) -0.0007(9)
C59 0.0285(12) 0.0119(10) 0.0134(10) -0.0042(8) -0.0006(8) -0.0052(8)
O60 0.0400(11) 0.0266(9) 0.0311(9) -0.0033(7) -0.0078(8) -0.0027(8)
C61 0.0505(16) 0.0111(10) 0.0311(13) -0.0027(9) -0.0203(11) -0.0018(10)
C62 0.0187(11) 0.0113(10) 0.0160(10) -0.0026(8) -0.0035(8) -0.0032(8)
C63 0.0151(10) 0.0097(10) 0.0166(10) -0.0044(8) -0.0026(8) -0.0025(8)
C64 0.0278(12) 0.0090(10) 0.0154(10) -0.0024(8) -0.0064(8) -0.0019(8)
C65 0.0245(11) 0.0101(10) 0.0188(10) -0.0063(8) -0.0048(8) -0.0031(8)
C66 0.0471(15) 0.0164(11) 0.0207(11) -0.0067(9) -0.0135(10) -0.0024(10)
C67 0.0202(11) 0.0092(9) 0.0151(10) -0.0036(8) -0.0072(8) -0.0021(8)
C68 0.0197(11) 0.0106(10) 0.0158(10) -0.0055(8) -0.0019(8) -0.0043(8)
C69 0.0507(16) 0.0164(11) 0.0189(11) -0.0074(9) -0.0151(10) 0.0021(10)
C70 0.0278(12) 0.0126(10) 0.0157(10) -0.0040(8) -0.0018(8) -0.0051(8)
C71 0.0375(13) 0.0133(10) 0.0160(10) -0.0030(8) -0.0073(9) -0.0063(9)
C72 0.0226(11) 0.0143(10) 0.0158(10) -0.0029(8) -0.0071(8) -0.0027(8)
C73 0.069(2) 0.0257(14) 0.0479(17) 0.0001(12) -0.0341(16) -0.0026(14)
C74 0.0489(16) 0.0113(11) 0.0301(13) -0.0034(9) -0.0188(11) 0.0004(10)
C75 0.0281(13) 0.0164(11) 0.0345(13) -0.0077(10) 0.0059(10) -0.0003(9)
C76 0.0185(11) 0.0115(10) 0.0169(10) -0.0030(8) -0.0029(8) -0.0045(8)
C77 0.0201(11) 0.0097(9) 0.0167(10) -0.0045(8) -0.0040(8) -0.0008(8)
C78 0.0195(11) 0.0124(10) 0.0190(10) -0.0076(8) -0.0050(8) -0.0014(8)
C79 0.0195(11) 0.0116(10) 0.0136(10) -0.0028(8) -0.0034(8) -0.0037(8)
C80 0.0498(18) 0.0408(16) 0.0358(15) -0.0059(12) -0.0224(13) -0.0076(13)
C81 0.0208(11) 0.0095(9) 0.0175(10) -0.0014(8) -0.0045(8) -0.0046(8)
C82 0.0367(13) 0.0120(10) 0.0158(10) -0.0033(8) -0.0062(9) -0.0062(9)
C85 0.059(2) 0.062(2) 0.0440(18) -0.0111(15) -0.0185(15) -0.0188(17)
C86 0.0397(15) 0.0257(13) 0.0306(13) -0.0008(10) -0.0117(11) -0.0066(11)
O87 0.0384(12) 0.0382(12) 0.0817(17) -0.0137(11) 0.0032(11) -0.0055(9)
O1 0.0414(11) 0.0339(10) 0.0361(10) -0.0139(8) -0.0026(8) -0.0053(8)

loop_
_atom_type_symbol
_atom_type_scat_dispersion_real
_atom_type_scat_dispersion_imag
_atom_type_scat_Cromer_Mann_a1
_atom_type_scat_Cromer_Mann_b1
_atom_type_scat_Cromer_Mann_a2
_atom_type_scat_Cromer_Mann_b2
_atom_type_scat_Cromer_Mann_a3
_atom_type_scat_Cromer_Mann_b3
_atom_type_scat_Cromer_Mann_a4
_atom_type_scat_Cromer_Mann_b4
_atom_type_scat_Cromer_Mann_c
_atom_type_scat_source
C 0.0181 0.0091 2.3100 20.8439 1.0200 10.2075 1.5886 0.5687 0.8650 51.6512 0.2156 'International Tables Vol C 4.2.6.8 and 6.1.1.4'
H 0.0000 0.0000 0.4930 10.5109 0.3229 26.1257 0.1402 3.1424 0.0408 57.7998 0.0030 'International Tables Vol C 4.2.6.8 and 6.1.1.4'
O 0.0492 0.0322 3.0485 13.2771 2.2868 5.7011 1.5463 0.3239 0.8670 32.9089 0.2508 'International Tables Vol C 4.2.6.8 and 6.1.1.4'
N 0.0311 0.0180 12.2126 0.0057 3.1322 9.8933 2.0125 28.9975 1.1663 0.5826 -11.5290 'International Tables Vol C 4.2.6.8 and 6.1.1.4'
Cl 0.3639 0.7018 11.4604 0.0104 7.1964 1.1662 6.2556 18.5194 1.6455 47.7784 -9.5574 'International Tables Vol C 4.2.6.8 and 6.1.1.4'
S 0.3331 0.5567 6.9053 1.4679 5.2034 22.2151 1.4379 0.2536 1.5863 56.1720 0.8669 'International Tables Vol C 4.2.6.8 and 6.1.1.4'

loop_
_geom_angle_atom_site_label_1
_geom_angle_atom_site_label_2
_geom_angle_atom_site_label_3
_geom_angle
_geom_angle_publ_flag
O60 S5 C80 105.52(13) yes
O60 S5 C86 105.30(11) yes
C80 S5 C86 97.47(13) yes
C73 S6 C85 96.93(17) yes
C73 S6 O87 105.38(14) yes
C85 S6 O87 108.88(15) yes
C26 O7 C66 116.59(16) yes
C69 O8 C79 116.34(16) yes
N11 C9 C36 123.87(18) yes
N11 C9 C65 116.57(18) yes
C36 C9 C65 119.52(18) yes
C23 O10 C29 117.34(16) yes
C9 N11 C28 116.10(18) yes
C56 O12 C77 117.05(16) yes
H132 O13 H131 116.5 no
C40 O14 C75 117.10(16) yes
H151 O15 H152 124.2 no
H161 O16 H162 110.2 no
C35 N17 C55 126.83(17) yes
C35 N17 H171 116.9 no
C55 N17 H171 115.8 no
C52 O18 C54 117.13(16) yes
H191 O19 H192 112.2 no
C33 N20 C67 126.14(17) yes
C33 N20 H201 116.5 no
C67 N20 H201 116.0 no
H212 O21 H211 117.6 no
C57 N22 C64 110.23(16) yes
C57 N22 C70 108.02(16) yes
C64 N22 C70 111.45(17) yes
O10 C23 C26 114.56(18) yes
O10 C23 C65 125.55(19) yes
C26 C23 C65 119.89(19) yes
C34 N24 C37 110.09(15) yes
C34 N24 C59 110.93(16) yes
C37 N24 C59 108.07(16) yes
C58 N25 C61 109.73(19) yes
C58 N25 C71 108.88(17) yes
C61 N25 C71 110.14(17) yes
C23 C26 O7 114.45(17) yes
C23 C26 C68 120.21(18) yes
O7 C26 C68 125.31(18) yes
C42 C27 C78 119.6(2) yes
C42 C27 H271 120.6 no
C78 C27 H271 119.8 no
N11 C28 C38 125.33(19) yes
N11 C28 H281 116.3 no
C38 C28 H281 118.4 no
O10 C29 C39 106.21(16) yes
O10 C29 H291 107.6 no
C39 C29 H291 111.2 no
O10 C29 H292 111.8 no
C39 C29 H292 112.3 no
H291 C29 H292 107.6 no
C63 C30 C79 120.72(18) yes
C63 C30 H301 119.9 no
C79 C30 H301 119.3 no
C38 C31 N50 177.1(2) yes
C49 N32 C72 116.56(18) yes
N20 C33 C62 123.39(18) yes
N20 C33 C63 120.30(18) yes
C62 C33 C63 116.31(18) yes
N24 C34 C39 112.26(16) yes
N24 C34 H342 109.7 no
C39 C34 H342 109.4 no
N24 C34 H341 108.2 no
C39 C34 H341 110.3 no
H342 C34 H341 106.8 no
N17 C35 C36 120.08(18) yes
N17 C35 C38 123.60(18) yes
C36 C35 C38 116.31(18) yes
C35 C36 C9 118.67(18) yes
C35 C36 C68 122.28(18) yes
C9 C36 C68 118.94(18) yes
N24 C37 C44 109.81(17) yes
N24 C37 H371 107.9 no
C44 C37 H371 109.6 no
N24 C37 H372 110.5 no
C44 C37 H372 111.2 no
H371 C37 H372 107.7 no
C31 C38 C28 117.68(19) yes
C31 C38 C35 122.72(19) yes
C28 C38 C35 119.58(18) yes
C34 C39 C29 111.62(16) yes
C34 C39 H391 111.3 no
C29 C39 H391 108.4 no
C34 C39 H392 107.4 no
C29 C39 H392 109.4 no
H391 C39 H392 108.7 no
O14 C40 C42 116.20(18) yes
O14 C40 C76 125.1(2) yes
C42 C40 C76 118.74(19) yes
C44 N41 C74 110.15(19) yes
C44 N41 C82 108.49(17) yes
C74 N41 C82 109.81(17) yes
Cl3 C42 C40 118.75(16) yes
Cl3 C42 C27 120.20(17) yes
C40 C42 C27 121.05(19) yes
C49 C43 C54 120.79(19) yes
C49 C43 H431 119.1 no
C54 C43 H431 120.1 no
C37 C44 N41 110.67(18) yes
C37 C44 H441 108.3 no
N41 C44 H441 107.3 no
C37 C44 H442 109.6 no
N41 C44 H442 109.6 no
H441 C44 H442 111.3 no
C47 C46 C81 119.5(2) yes
C47 C46 H461 120.2 no
C81 C46 H461 120.4 no
Cl4 C47 C46 118.08(17) yes
Cl4 C47 C67 120.95(16) yes
C46 C47 C67 120.94(19) yes
C67 C48 C77 121.1(2) yes
C67 C48 H481 120.9 no
C77 C48 H481 118.0 no
C43 C49 N32 116.59(18) yes
C43 C49 C63 119.79(18) yes
N32 C49 C63 123.56(18) yes
N45 C51 C62 176.8(2) yes
O18 C52 C53 106.20(16) yes
O18 C52 H521 111.0 no
C53 C52 H521 111.7 no
O18 C52 H522 108.1 no
C53 C52 H522 111.0 no
H521 C52 H522 108.8 no
C52 C53 C64 111.25(17) yes
C52 C53 H532 110.2 no
C64 C53 H532 107.7 no
C52 C53 H531 108.9 no
C64 C53 H531 110.9 no
H532 C53 H531 107.8 no
C43 C54 O18 125.56(19) yes
C43 C54 C79 119.65(18) yes
O18 C54 C79 114.78(18) yes
N17 C55 C76 118.52(19) yes
N17 C55 C78 122.29(18) yes
C76 C55 C78 118.92(18) yes
O12 C56 H561 108.4 no
O12 C56 H563 107.9 no
H561 C56 H563 109.7 no
O12 C56 H562 108.8 no
H561 C56 H562 110.3 no
H563 C56 H562 111.7 no
N22 C57 C58 109.51(17) yes
N22 C57 H571 110.4 no
C58 C57 H571 109.8 no
N22 C57 H572 108.8 no
C58 C57 H572 110.1 no
H571 C57 H572 108.2 no
C57 C58 N25 110.88(19) yes
C57 C58 H581 110.3 no
N25 C58 H581 110.4 no
C57 C58 H582 107.5 no
N25 C58 H582 108.4 no
H581 C58 H582 109.4 no
N24 C59 C82 110.67(18) yes
N24 C59 H592 107.3 no
C82 C59 H592 110.0 no
N24 C59 H591 110.0 no
C82 C59 H591 107.9 no
H592 C59 H591 110.9 no
N25 C61 H611 110.2 no
N25 C61 H613 111.0 no
H611 C61 H613 108.0 no
N25 C61 H612 107.9 no
H611 C61 H612 110.1 no
H613 C61 H612 109.7 no
C51 C62 C33 123.01(19) yes
C51 C62 C72 116.94(18) yes
C33 C62 C72 120.05(18) yes
C33 C63 C30 122.52(18) yes
C33 C63 C49 118.67(18) yes
C30 C63 C49 118.67(18) yes
C53 C64 N22 111.47(16) yes
C53 C64 H642 109.8 no
N22 C64 H642 109.1 no
C53 C64 H641 109.9 no
N22 C64 H641 109.6 no
H642 C64 H641 106.8 no
C9 C65 C23 120.70(19) yes
C9 C65 H651 119.3 no
C23 C65 H651 120.0 no
O7 C66 H662 108.4 no
O7 C66 H663 110.9 no
H662 C66 H663 109.4 no
O7 C66 H661 111.0 no
H662 C66 H661 109.7 no
H663 C66 H661 107.4 no
N20 C67 C47 122.46(18) yes
N20 C67 C48 118.67(19) yes
C47 C67 C48 118.66(19) yes
C36 C68 C26 120.68(18) yes
C36 C68 H681 120.0 no
C26 C68 H681 119.3 no
O8 C69 H691 108.1 no
O8 C69 H693 110.3 no
H691 C69 H693 109.3 no
O8 C69 H692 110.9 no
H691 C69 H692 110.1 no
H693 C69 H692 108.1 no
N22 C70 C71 110.29(18) yes
N22 C70 H702 110.0 no
C71 C70 H702 107.8 no
N22 C70 H701 108.0 no
C71 C70 H701 111.0 no
H702 C70 H701 109.8 no
C70 C71 N25 111.21(17) yes
C70 C71 H711 110.8 no
N25 C71 H711 108.5 no
C70 C71 H712 110.2 no
N25 C71 H712 109.4 no
H711 C71 H712 106.7 no
C62 C72 N32 124.66(19) yes
C62 C72 H721 118.8 no
N32 C72 H721 116.5 no
S6 C73 H733 111.0 no
S6 C73 H732 106.2 no
H733 C73 H732 110.7 no
S6 C73 H731 107.9 no
H733 C73 H731 109.1 no
H732 C73 H731 111.9 no
N41 C74 H743 108.3 no
N41 C74 H742 108.5 no
H743 C74 H742 110.5 no
N41 C74 H741 111.1 no
H743 C74 H741 107.9 no
H742 C74 H741 110.5 no
O14 C75 H752 107.7 no
O14 C75 H751 109.0 no
H752 C75 H751 110.3 no
O14 C75 H753 109.6 no
H752 C75 H753 109.7 no
H751 C75 H753 110.4 no
C55 C76 C40 121.0(2) yes
C55 C76 H761 120.9 no
C40 C76 H761 118.1 no
C48 C77 O12 124.9(2) yes
C48 C77 C81 118.90(19) yes
O12 C77 C81 116.24(18) yes
Cl1 C78 C55 120.75(16) yes
Cl1 C78 C27 118.57(17) yes
C55 C78 C27 120.65(19) yes
C54 C79 C30 120.26(18) yes
C54 C79 O8 114.40(17) yes
C30 C79 O8 125.32(18) yes
S5 C80 H802 106.5 no
S5 C80 H801 111.7 no
H802 C80 H801 113.8 no
S5 C80 H803 105.3 no
H802 C80 H803 108.4 no
H801 C80 H803 110.7 no
Cl2 C81 C77 119.26(16) yes
Cl2 C81 C46 119.81(17) yes
C77 C81 C46 120.92(19) yes
C59 C82 N41 111.40(17) yes
C59 C82 H822 107.8 no
N41 C82 H822 108.7 no
C59 C82 H821 110.9 no
N41 C82 H821 110.0 no
H822 C82 H821 108.0 no
S6 C85 H853 108.9 no
S6 C85 H852 105.3 no
H853 C85 H852 111.6 no
S6 C85 H851 107.4 no
H853 C85 H851 111.1 no
H852 C85 H851 112.2 no
S5 C86 H861 109.5 no
S5 C86 H862 107.3 no
H861 C86 H862 109.4 no
S5 C86 H863 108.2 no
H861 C86 H863 109.2 no
H862 C86 H863 113.1 no
H11 O1 H12 97.7 no

loop_
_geom_bond_atom_site_label_1
_geom_bond_atom_site_label_2
_geom_bond_distance
_geom_bond_publ_flag
Cl1 C78 1.731(2) yes
Cl2 C81 1.734(2) yes
Cl3 C42 1.735(2) yes
Cl4 C47 1.732(2) yes
S5 O60 1.5193(18) yes
S5 C80 1.781(3) yes
S5 C86 1.784(3) yes
S6 C73 1.735(3) yes
S6 C85 1.804(3) yes
S6 O87 1.508(2) yes
O7 C26 1.365(2) yes
O7 C66 1.430(3) yes
O8 C69 1.423(3) yes
O8 C79 1.364(2) yes
C9 N11 1.378(3) yes
C9 C36 1.411(3) yes
C9 C65 1.417(3) yes
O10 C23 1.359(2) yes
O10 C29 1.435(2) yes
N11 C28 1.310(3) yes
O12 C56 1.435(3) yes
O12 C77 1.357(2) yes
O13 H132 0.832 no
O13 H131 0.816 no
O14 C40 1.357(3) yes
O14 C75 1.438(3) yes
O15 H151 0.856 no
O15 H152 0.827 no
O16 H161 0.851 no
O16 H162 0.829 no
N17 C35 1.365(3) yes
N17 C55 1.417(3) yes
N17 H171 0.860 no
O18 C52 1.436(2) yes
O18 C54 1.352(2) yes
O19 H191 0.881 no
O19 H192 0.845 no
N20 C33 1.366(3) yes
N20 C67 1.419(3) yes
N20 H201 0.857 no
O21 H212 0.855 no
O21 H211 0.825 no
N22 C57 1.470(3) yes
N22 C64 1.468(3) yes
N22 C70 1.473(3) yes
C23 C26 1.430(3) yes
C23 C65 1.369(3) yes
N24 C34 1.467(3) yes
N24 C37 1.473(3) yes
N24 C59 1.470(3) yes
N25 C58 1.463(3) yes
N25 C61 1.466(3) yes
N25 C71 1.471(3) yes
C26 C68 1.365(3) yes
C27 C42 1.375(3) yes
C27 C78 1.390(3) yes
C27 H271 0.886 no
C28 C38 1.416(3) yes
C28 H281 0.947 no
C29 C39 1.511(3) yes
C29 H291 0.974 no
C29 H292 0.970 no
C30 C63 1.421(3) yes
C30 C79 1.368(3) yes
C30 H301 0.944 no
C31 C38 1.430(3) yes
C31 N50 1.148(3) yes
N32 C49 1.379(3) yes
N32 C72 1.313(3) yes
C33 C62 1.401(3) yes
C33 C63 1.434(3) yes
C34 C39 1.520(3) yes
C34 H342 0.971 no
C34 H341 0.974 no
C35 C36 1.435(3) yes
C35 C38 1.405(3) yes
C36 C68 1.425(3) yes
C37 C44 1.516(3) yes
C37 H371 0.967 no
C37 H372 0.969 no
C39 H391 0.961 no
C39 H392 0.964 no
C40 C42 1.404(3) yes
C40 C76 1.388(3) yes
N41 C44 1.466(3) yes
N41 C74 1.466(3) yes
N41 C82 1.469(3) yes
C43 C49 1.411(3) yes
C43 C54 1.370(3) yes
C43 H431 0.919 no
C44 H441 0.965 no
C44 H442 0.972 no
N45 C51 1.146(3) yes
C46 C47 1.390(3) yes
C46 C81 1.376(3) yes
C46 H461 0.897 no
C47 C67 1.395(3) yes
C48 C67 1.392(3) yes
C48 C77 1.388(3) yes
C48 H481 0.948 no
C49 C63 1.411(3) yes
C51 C62 1.433(3) yes
C52 C53 1.512(3) yes
C52 H521 0.985 no
C52 H522 0.980 no
C53 C64 1.522(3) yes
C53 H532 0.958 no
C53 H531 0.960 no
C54 C79 1.427(3) yes
C55 C76 1.394(3) yes
C55 C78 1.398(3) yes
C56 H561 0.975 no
C56 H563 0.967 no
C56 H562 0.963 no
C57 C58 1.519(3) yes
C57 H571 0.974 no
C57 H572 0.972 no
C58 H581 0.955 no
C58 H582 0.973 no
C59 C82 1.516(3) yes
C59 H592 0.958 no
C59 H591 0.962 no
C61 H611 0.967 no
C61 H613 0.963 no
C61 H612 0.971 no
C62 C72 1.413(3) yes
C64 H642 0.972 no
C64 H641 0.965 no
C65 H651 0.918 no
C66 H662 0.963 no
C66 H663 0.956 no
C66 H661 0.949 no
C68 H681 0.939 no
C69 H691 0.963 no
C69 H693 0.959 no
C69 H692 0.953 no
C70 C71 1.514(3) yes
C70 H702 0.972 no
C70 H701 0.961 no
C71 H711 0.959 no
C71 H712 0.954 no
C72 H721 0.950 no
C73 H733 0.965 no
C73 H732 0.966 no
C73 H731 0.953 no
C74 H743 0.974 no
C74 H742 0.974 no
C74 H741 0.963 no
C75 H752 0.973 no
C75 H751 0.966 no
C75 H753 0.960 no
C76 H761 0.945 no
C77 C81 1.399(3) yes
C80 H802 0.974 no
C80 H801 0.964 no
C80 H803 0.958 no
C82 H822 0.957 no
C82 H821 0.964 no
C85 H853 0.960 no
C85 H852 0.985 no
C85 H851 0.945 no
C86 H861 0.974 no
C86 H862 0.977 no
C86 H863 0.960 no
O1 H11 0.914 no
O1 H12 0.893 no

loop_
_geom_hbond_atom_site_label_D
_geom_hbond_atom_site_label_H
_geom_hbond_atom_site_label_A
_geom_hbond_site_symmetry_A
_geom_hbond_angle_DHA
_geom_hbond_distance_DH
_geom_hbond_distance_HA
_geom_hbond_distance_DA
_geom_hbond_publ_flag
C30 H301 O13 2_666 164.94(6) 0.944 2.368 3.288(3) yes
C53 H531 O87 2_666 157.67(7) 0.960 2.555 3.463(3) yes
C68 H681 O15 . 164.59(6) 0.939 2.385 3.300(3) yes
N17 H171 O15 . 161.93(7) 0.860 1.988 2.818(3) yes
N20 H201 O13 2_666 162.12(7) 0.857 2.003 2.831(3) yes
O19 H191 O60 . 162.30(8) 0.881 1.951 2.803(3) yes
O16 H161 N11 1_645 155.76(6) 0.851 2.356 3.151(3) yes
O21 H212 N32 1_565 171.34(7) 0.855 2.098 2.946(3) yes
O13 H132 O60 . 149.17(6) 0.832 2.068 2.814(3) yes
C86 H863 N50 . 148.88(8) 0.960 2.569 3.427(3) yes
O15 H151 O1 2_675 171.32(7) 0.856 1.898 2.747(3) yes
O15 H152 N41 1_545 158.77(7) 0.827 2.041 2.828(3) yes
O21 H211 N22 2_766 160.08(6) 0.825 2.169 2.958(3) yes
O13 H131 N25 2_656 168.35(7) 0.816 2.018 2.822(3) yes
O19 H192 O21 1_545 164.12(7) 0.845 2.024 2.846(3) yes
O16 H162 N24 2_675 155.40(7) 0.829 2.156 2.930(3) yes
C73 H731 N45 . 157.88(8) 0.953 2.484 3.386(3) yes
O1 H11 O19 1_565 142.20(8) 0.914 1.999 2.778(3) yes
O1 H12 O87 . 170.99(9) 0.893 1.861 2.746(3) yes
